data_2008292
loop_
_publ_author_name
'Bombicz, Petra'
'K\'alm\'an, Alajos'

_publ_section_title
;Crystallographic evidence of the formation of an <i>N</i>-alkylated
 enammonium salt:
 5-ethoxycarbonylmethyl-1-ethyl-2,3,6,7-tetrahydro-4<i>H</i>,12<i>H</i>-indolo[2,3-<i>a</i>]quinolizin-5-ium
 trifluoromethanesulfonate
;
_journal_issue 3
_journal_name_full 'Acta Crystallographica Section C'
_journal_page_first 454
_journal_page_last 455
_journal_paper_doi 10.1107/S0108270198013936
_journal_volume 55
_journal_year 1999
_chemical_formula_moiety 'C21 H27 N2 O2^+^, C1 F3 S1 O3^-^'
_chemical_formula_sum 'C22 H27 F3 N2 O5 S'
_chemical_formula_weight 488.52
_chemical_melting_point 177.0(10)
_chemical_name_systematic
;
5-ethoxycarbonylmethyl-1-ethyl-2,3,4,6,7,12-hexahydroindolo[2,3-a]
quinolizin-5-ium trifluoromethanesulfonate
;
_space_group_IT_number 14
_symmetry_cell_setting monoclinic
_symmetry_space_group_name_Hall '-P 2yn'
_symmetry_space_group_name_H-M 'P 1 21/n 1'
_audit_creation_method 'manual editing of LA1810.cif'
_cell_angle_alpha 90.000(10)
_cell_angle_beta 92.930(10)
_cell_angle_gamma 90.000(10)
_cell_formula_units_Z 4
_cell_length_a 14.910(2)
_cell_length_b 10.2990(10)
_cell_length_c 15.1840(10)
_cell_measurement_reflns_used 25
_cell_measurement_temperature 293(2)
_cell_measurement_theta_max 77.01
_cell_measurement_theta_min 2.92
_cell_volume 2328.6(4)
_computing_cell_refinement 'CAD4 Program'
_computing_data_collection 'CAD4 Program (Enraf-Nonius, 1992)'
_computing_data_reduction 'HELENA (Spek, 1995)'
_computing_structure_refinement 'SHELXL-93 (Sheldrick, 1993)'
_computing_structure_solution 'SHELXS-86 (Sheldrick, 1990)'
_diffrn_ambient_temperature 293(2)
_diffrn_measurement_device 'Enraf-Nonius CAD4'
_diffrn_measurement_method \w--2\q
_diffrn_radiation_monochromator graphite
_diffrn_radiation_source 'fine-focus sealed tube'
_diffrn_radiation_type 'Cu K\a'
_diffrn_radiation_wavelength 1.54178
_diffrn_reflns_av_R_equivalents 0.0219
_diffrn_reflns_av_sigmaI/netI 0.0157
_diffrn_reflns_limit_h_max 18
_diffrn_reflns_limit_h_min 0
_diffrn_reflns_limit_k_max 12
_diffrn_reflns_limit_k_min 0
_diffrn_reflns_limit_l_max 19
_diffrn_reflns_limit_l_min -19
_diffrn_reflns_number 5026
_diffrn_reflns_theta_max 75.71
_diffrn_reflns_theta_min 4.05
_diffrn_standards_decay_% 0
_diffrn_standards_interval_time 60
_diffrn_standards_number 3
_exptl_absorpt_coefficient_mu 1.774
_exptl_absorpt_correction_T_max 0.727
_exptl_absorpt_correction_T_min 0.624
_exptl_absorpt_correction_type '\y scan'
_exptl_absorpt_process_details
;
(MolEN; Fair, 1990)
;
_exptl_crystal_colour colourless
_exptl_crystal_density_diffrn 1.393
_exptl_crystal_density_method 'not measured'
_exptl_crystal_description block
_exptl_crystal_F_000 1024
_exptl_crystal_size_max 0.45
_exptl_crystal_size_mid 0.24
_exptl_crystal_size_min 0.18
_refine_diff_density_max 0.389
_refine_diff_density_min -0.390
_refine_ls_extinction_coef 0.0020(3)
_refine_ls_extinction_method 'SHELXL93 (Sheldrick, 1993)'
_refine_ls_goodness_of_fit_all 1.083
_refine_ls_goodness_of_fit_ref 1.116
_refine_ls_hydrogen_treatment constr
_refine_ls_matrix_type full
_refine_ls_number_parameters 313
_refine_ls_number_reflns 4839
_refine_ls_number_restraints 2
_refine_ls_restrained_S_all 1.159
_refine_ls_restrained_S_obs 1.120
_refine_ls_R_factor_all 0.0635
_refine_ls_R_factor_gt 0.0505
_refine_ls_shift/esd_max 0.050
_refine_ls_shift/esd_mean 0.002
_refine_ls_structure_factor_coef Fsqd
_refine_ls_weighting_details 'w = 1/[\s^2^(Fo^2^)+(0.0890P)^2^+1.1142P] where P=(Fo^2^+2Fc^2^)/3'
_refine_ls_weighting_scheme calc
_refine_ls_wR_factor_all 0.1609
_refine_ls_wR_factor_ref 0.1543
_reflns_number_observed 3995
_reflns_number_total 4839
_reflns_observed_criterion I>2\s(I)
_cod_data_source_file sk1208.cif
_cod_data_source_block SK1208FO
_cod_depositor_comments
;
The following automatic conversions were performed:

'_chemical_melting_point' value '176--178' was changed to '177.0(10)'
- the average value was taken and precision was estimated.

Automatic conversion script
Id: cif_fix_values 1646 2011-03-28 12:23:43Z adriana 

The following automatic conversions were performed:

'_chemical_melting_point' value '176--178' was changed to '177.0(10)'
- the average value was taken and precision was estimated.

Automatic conversion script
Id: cif_fix_values 1715 2011-07-08 13:25:40Z adriana 

The following automatic conversions were performed:

'_refine_ls_weighting_scheme' value 'calc w =
1/[\s^2^(Fo^2^)+(0.0890P)^2^+1.1142P] where P=(Fo^2^+2Fc^2^)/3' was
changed to 'calc'. New tag '_refine_ls_weighting_details' was
created. The value of the new tag was set to 'w =
1/[\s^2^(Fo^2^)+(0.0890P)^2^+1.1142P] where P=(Fo^2^+2Fc^2^)/3'.

Automatic conversion script
Id: cif_fix_values 3143 2015-03-26 13:38:13Z robertas 
;
_cod_original_sg_symbol_H-M 'P 21/n'
_cod_original_formula_sum 'C22 H27 F3 N2 O5 S1'
_cod_database_code 2008292

loop_
_symmetry_equiv_pos_as_xyz
'x, y, z'
'-x+1/2, y+1/2, -z+1/2'
'-x, -y, -z'
'x-1/2, -y-1/2, z-1/2'

loop_
_atom_site_aniso_label
_atom_site_aniso_U_11
_atom_site_aniso_U_22
_atom_site_aniso_U_33
_atom_site_aniso_U_12
_atom_site_aniso_U_13
_atom_site_aniso_U_23
C1 0.0369(10) 0.0444(11) 0.0473(11) 0.0048(8) 0.0018(8) -0.0024(9)
C2 0.0492(12) 0.0583(14) 0.0558(13) 0.0068(10) 0.0123(10) -0.0069(11)
C3 0.0541(13) 0.0627(15) 0.0603(14) 0.0014(11) 0.0223(11) -0.0017(11)
C4 0.0371(10) 0.0587(14) 0.0670(14) -0.0052(9) 0.0174(10) -0.0007(11)
N5 0.0322(8) 0.0441(9) 0.0451(9) -0.0036(7) 0.0020(6) -0.0005(7)
C6 0.0418(10) 0.0533(12) 0.0490(11) -0.0127(9) -0.0072(9) 0.0008(9)
C7 0.0515(11) 0.0422(11) 0.0447(11) -0.0105(9) -0.0040(9) -0.0027(9)
C7a 0.0410(10) 0.0372(10) 0.0446(10) -0.0022(8) -0.0002(8) -0.0010(8)
C7b 0.0401(10) 0.0397(10) 0.0474(11) 0.0025(8) 0.0037(8) -0.0013(8)
C8 0.0511(12) 0.0462(12) 0.0517(12) 0.0044(9) 0.0044(9) -0.0071(9)
C9 0.0560(13) 0.0616(14) 0.0566(13) 0.0091(11) 0.0162(11) -0.0062(11)
C10 0.0541(13) 0.0620(15) 0.0641(15) 0.0044(11) 0.0223(11) 0.0037(12)
C11 0.0497(12) 0.0479(12) 0.0662(14) -0.0039(10) 0.0170(10) 0.0006(11)
C11a 0.0415(10) 0.0406(11) 0.0524(11) -0.0001(8) 0.0089(9) -0.0020(9)
N12 0.0472(9) 0.0371(9) 0.0532(10) -0.0075(7) 0.0121(8) -0.0067(7)
C12a 0.0367(9) 0.0369(10) 0.0451(10) -0.0025(8) 0.0027(8) -0.0008(8)
C12b 0.0322(9) 0.0400(10) 0.0450(10) -0.0005(7) 0.0017(7) -0.0002(8)
C14 0.0584(13) 0.0397(11) 0.0489(11) 0.0045(9) 0.0016(10) -0.0061(9)
C13 0.0672(16) 0.0725(18) 0.0622(15) -0.0205(14) -0.0083(13) 0.0042(13)
C15 0.0410(10) 0.0421(10) 0.0437(10) -0.0010(8) -0.0001(8) -0.0004(8)
C16 0.0683(14) 0.0417(11) 0.0445(11) -0.0005(10) 0.0049(10) -0.0041(9)
O21 0.150(2) 0.0502(11) 0.0566(11) -0.0075(12) -0.0274(12) 0.0074(8)
O22 0.0937(15) 0.0570(11) 0.0788(13) -0.0285(11) -0.0061(11) 0.0063(10)
C17 0.311(8) 0.0501(18) 0.075(2) -0.019(3) -0.040(4) 0.0165(17)
C18A 0.30(2) 0.144(12) 0.167(14) -0.022(13) 0.101(15) 0.036(10)
C18B 0.162(8) 0.078(5) 0.071(4) -0.017(5) -0.026(5) 0.013(4)
C19 0.128(3) 0.089(2) 0.0657(19) -0.037(2) 0.006(2) 0.0120(17)
F26 0.234(3) 0.144(2) 0.0597(12) -0.032(2) -0.0240(16) 0.0338(13)
F27 0.143(3) 0.255(5) 0.174(3) -0.013(3) 0.099(3) 0.032(3)
F28 0.312(5) 0.125(2) 0.116(2) -0.140(3) -0.005(2) 0.0294(17)
S20 0.0504(3) 0.0431(3) 0.0484(3) -0.0043(2) -0.0056(2) 0.0011(2)
O23 0.0724(12) 0.0769(13) 0.0705(12) -0.0179(10) -0.0274(10) 0.0171(10)
O24 0.0892(14) 0.0519(11) 0.0803(13) -0.0228(10) -0.0062(11) -0.0094(9)
O25 0.0916(16) 0.1009(18) 0.0995(17) 0.0422(14) 0.0062(13) -0.0083(14)

loop_
_atom_site_label
_atom_site_fract_x
_atom_site_fract_y
_atom_site_fract_z
_atom_site_U_iso_or_equiv
_atom_site_thermal_displace_type
_atom_site_calc_flag
_atom_site_refinement_flags
_atom_site_occupancy
_atom_site_disorder_group
_atom_site_type_symbol
C1 0.96009(14) -0.4897(2) 0.30643(14) 0.0429(5) Uani d . 1 A1 C
C2 1.01033(16) -0.4805(2) 0.22314(16) 0.0541(6) Uani d . 1 A1 C
H2A 0.9721 -0.5135 0.1746 0.070(2) Uiso calc R 1 A1 H
H2B 1.0628 -0.5362 0.2290 0.070(2) Uiso calc R 1 A1 H
C3 1.04052(17) -0.3451(3) 0.20018(17) 0.0584(6) Uani d . 1 A1 C
H3A 1.0904 -0.3496 0.1617 0.070(2) Uiso calc R 1 A1 H
H3B 0.9917 -0.2985 0.1697 0.070(2) Uiso calc R 1 A1 H
C4 1.06891(14) -0.2759(3) 0.28399(17) 0.0538(6) Uani d . 1 A1 C
H4A 1.0921 -0.1908 0.2698 0.070(2) Uiso calc R 1 A1 H
H4B 1.1169 -0.3243 0.3145 0.070(2) Uiso calc R 1 A1 H
N5 0.99155(10) -0.26039(17) 0.34464(11) 0.0405(4) Uani d . 1 A1 N
C6 1.03408(14) -0.2007(2) 0.42932(14) 0.0484(5) Uani d . 1 A1 C
H6A 1.0788 -0.2600 0.4547 0.070(2) Uiso calc R 1 A1 H
H6B 1.0644 -0.1208 0.4148 0.070(2) Uiso calc R 1 A1 H
C7 0.96623(15) -0.1721(2) 0.49641(14) 0.0464(5) Uani d . 1 A1 C
H7A 0.9966 -0.1507 0.5526 0.070(2) Uiso calc R 1 A1 H
H7B 0.9296 -0.0985 0.4774 0.070(2) Uiso calc R 1 A1 H
C7A 0.90852(13) -0.2887(2) 0.50627(13) 0.0410(4) Uani d . 1 A1 C
C7B 0.85223(13) -0.3221(2) 0.57629(14) 0.0423(4) Uani d . 1 A1 C
C8 0.83393(15) -0.2629(2) 0.65643(15) 0.0496(5) Uani d . 1 A1 C
H8 0.8595 -0.1833 0.6722 0.068(4) Uiso calc R 1 A1 H
C9 0.77704(17) -0.3256(3) 0.71135(17) 0.0576(6) Uani d . 1 A1 C
H9 0.7646 -0.2880 0.7650 0.068(4) Uiso calc R 1 A1 H
C10 0.73777(17) -0.4449(3) 0.68773(18) 0.0594(6) Uani d . 1 A1 C
H10 0.6994 -0.4846 0.7260 0.068(4) Uiso calc R 1 A1 H
C11 0.75457(16) -0.5050(2) 0.60906(17) 0.0541(6) Uani d . 1 A1 C
H11 0.7280 -0.5840 0.5935 0.068(4) Uiso calc R 1 A1 H
C11a 0.81297(14) -0.4428(2) 0.55381(15) 0.0446(5) Uani d . 1 A1 C
N12 0.84354(12) -0.48078(17) 0.47405(12) 0.0455(4) Uani d . 1 A1 N
H12 0.8287 -0.5511 0.4464 0.052(7) Uiso calc R 1 A1 H
C12a 0.90239(13) -0.38689(19) 0.44523(13) 0.0395(4) Uani d . 1 A1 C
C12b 0.95058(12) -0.3918(2) 0.36369(13) 0.0391(4) Uani d . 1 A1 C
C14 0.92005(16) -0.6220(2) 0.31884(15) 0.0491(5) Uani d . 1 A1 C
H14A 0.9138 -0.6376 0.3812 0.070(2) Uiso calc R 1 A1 H
H14B 0.9603 -0.6874 0.2972 0.070(2) Uiso calc R 1 A1 H
C13 0.82828(19) -0.6345(3) 0.27004(18) 0.0677(7) Uani d . 1 A1 C
H13A 0.8078 -0.7227 0.2734 0.122(7) Uiso calc R 1 A1 H
H13B 0.8332 -0.6106 0.2094 0.122(7) Uiso calc R 1 A1 H
H13C 0.7862 -0.5782 0.2967 0.122(7) Uiso calc R 1 A1 H
C15 0.91758(14) -0.1770(2) 0.30213(14) 0.0423(4) Uani d . 1 A1 C
H15A 0.8866 -0.2264 0.2555 0.070(2) Uiso calc R 1 A1 H
H15B 0.8744 -0.1570 0.3459 0.070(2) Uiso calc R 1 A1 H
C16 0.95098(17) -0.0511(2) 0.26386(15) 0.0514(5) Uani d . 1 A1 C
O21 0.90366(19) -0.02390(19) 0.19120(13) 0.0868(7) Uani d . 1 A1 O
O22 1.01046(16) 0.01461(19) 0.29439(14) 0.0769(6) Uani d . 1 A1 O
C17 0.9309(5) 0.0923(4) 0.1456(3) 0.147(2) Uani d D 1 A1 C
H17A 0.8802 0.1510 0.1381 0.070(2) Uiso calc R 1 A1 H
H17B 0.9779 0.1363 0.1806 0.070(2) Uiso calc R 1 A1 H
C18A 0.9625(14) 0.0605(14) 0.0627(8) 0.201(8) Uani d PD 0.50 A1 C
H18A 0.9817 0.1418 0.0390 0.122(7) Uiso d PR 0.50 A1 H
H18B 0.9971 -0.0088 0.0393 0.122(7) Uiso d PR 0.50 A1 H
H18C 0.9000 0.0472 0.0466 0.122(7) Uiso d PR 0.50 A1 H
C18B 0.8801(7) 0.1204(8) 0.0678(5) 0.105(3) Uani d PD 0.50 B2 C
H18D 0.9015 0.1986 0.0416 0.122(7) Uiso d PR 0.50 B2 H
H18E 0.8846 0.0497 0.0270 0.122(7) Uiso d PR 0.50 B2 H
H18F 0.8186 0.1315 0.0819 0.122(7) Uiso d PR 0.50 B2 H
C19 0.6906(3) 0.0521(4) 0.5164(2) 0.0943(12) Uani d . 1 C1 C
F26 0.7461(3) 0.0361(3) 0.58605(14) 0.1470(12) Uani d . 1 C1 F
F27 0.6223(2) 0.1141(5) 0.5450(3) 0.1874(17) Uani d . 1 C1 F
F28 0.6611(3) -0.0620(3) 0.49144(19) 0.1847(18) Uani d . 1 C1 F
S20 0.74249(4) 0.13729(5) 0.42916(4) 0.04759(19) Uani d . 1 C1 S
O23 0.67477(14) 0.1441(2) 0.36069(13) 0.0743(6) Uani d . 1 C1 O
O24 0.76775(15) 0.25776(19) 0.46921(14) 0.0742(6) Uani d . 1 C1 O
O25 0.81735(17) 0.0580(3) 0.41141(17) 0.0973(8) Uani d . 1 C1 O

loop_
_atom_type_symbol
_atom_type_description
_atom_type_scat_dispersion_real
_atom_type_scat_dispersion_imag
_atom_type_scat_source
C C 0.0181 0.0091 'International Tables Vol C Tables 4.2.6.8 and 6.1.1.4'
H H 0.0000 0.0000 'International Tables Vol C Tables 4.2.6.8 and 6.1.1.4'
N N 0.0311 0.0180 'International Tables Vol C Tables 4.2.6.8 and 6.1.1.4'
O O 0.0492 0.0322 'International Tables Vol C Tables 4.2.6.8 and 6.1.1.4'
F F 0.0727 0.0534 'International Tables Vol C Tables 4.2.6.8 and 6.1.1.4'
S S 0.3331 0.5567 'International Tables Vol C Tables 4.2.6.8 and 6.1.1.4'

loop_
_geom_angle_atom_site_label_1
_geom_angle_atom_site_label_2
_geom_angle_atom_site_label_3
_geom_angle
C12b C1 C14 122.91(19)
C12b C1 C2 124.8(2)
C14 C1 C2 112.33(19)
C1 C2 C3 114.75(19)
C4 C3 C2 108.5(2)
C3 C4 N5 111.94(18)
C15 N5 C12b 107.16(14)
C15 N5 C4 111.07(17)
C12b N5 C4 110.28(16)
C15 N5 C6 112.99(17)
C12b N5 C6 110.55(16)
C4 N5 C6 104.83(16)
C7 C6 N5 112.56(16)
C7A C7 C6 108.83(18)
C12a C7a C7b 107.72(18)
C12a C7a C7 123.05(19)
C7b C7a C7 129.23(19)
C8 C7b C11a 119.9(2)
C8 C7b C7a 133.6(2)
C11a C7b C7a 106.51(18)
C9 C8 C7b 118.3(2)
C8 C9 C10 121.2(2)
C11 C10 C9 121.6(2)
C10 C11 C11a 117.4(2)
N12 C11a C11 130.1(2)
N12 C11a C7b 108.24(18)
C11 C11a C7b 121.6(2)
C11a N12 C12a 108.81(17)
C7a C12a N12 108.72(18)
C7a C12a C12b 125.33(18)
N12 C12a C12b 125.94(18)
C1 C12b C12a 130.22(19)
C1 C12b N5 119.25(18)
C12a C12b N5 110.50(16)
C1 C14 C13 111.5(2)
C16 C15 N5 113.69(17)
O22 C16 O21 124.4(2)
O22 C16 C15 126.1(2)
O21 C16 C15 109.4(2)
C16 O21 C17 115.3(3)
C18A C17 O21 110.5(7)
C18B C17 O21 114.9(6)
F27 C19 F28 106.4(4)
F27 C19 F26 105.3(4)
F28 C19 F26 108.0(4)
F27 C19 S20 112.4(3)
F28 C19 S20 112.1(3)
F26 C19 S20 112.1(3)
O23 S20 O25 115.34(15)
O23 S20 O24 115.73(13)
O25 S20 O24 112.88(16)
O23 S20 C19 104.38(17)
O25 S20 C19 103.4(2)
O24 S20 C19 103.00(16)

loop_
_geom_bond_atom_site_label_1
_geom_bond_atom_site_label_2
_geom_bond_site_symmetry_2
_geom_bond_distance
_geom_bond_publ_flag
C1 C12b . 1.344(3) ?
C1 C14 . 1.504(3) ?
C1 C2 . 1.505(3) ?
C2 C3 . 1.511(4) ?
C3 C4 . 1.501(4) ?
C4 N5 . 1.521(3) yes
N5 C15 . 1.516(3) yes
N5 C12b . 1.518(3) yes
N5 C6 . 1.533(3) yes
C6 C7 . 1.501(3) ?
C7 C7a . 1.490(3) ?
C7a C12a . 1.371(3) ?
C7a C7b . 1.430(3) ?
C7b C8 . 1.400(3) ?
C7b C11a . 1.408(3) ?
C8 C9 . 1.380(3) ?
C9 C10 . 1.399(4) ?
C10 C11 . 1.380(4) ?
C11 C11a . 1.396(3) ?
C11a N12 . 1.373(3) yes
N12 C12a . 1.391(3) yes
C12a C12b . 1.464(3) ?
C14 C13 . 1.528(3) ?
C15 C16 . 1.516(3) ?
C16 O22 . 1.190(3) yes
C16 O21 . 1.309(3) yes
O21 C17 . 1.452(4) yes
C17 C18A . 1.405(8) ?
C17 C18B . 1.401(9) ?
C19 F27 . 1.296(5) ?
C19 F28 . 1.304(4) ?
C19 F26 . 1.319(5) ?
C19 S20 . 1.797(3) ?
S20 O23 . 1.4135(18) ?
S20 O25 . 1.420(2) ?
S20 O24 . 1.4240(18) ?
